data_4126328
loop_
_publ_author_name
'Jin, Shengfei'
'Nguyen, Vu T.'
'Dang, Hang T.'
'Nguyen, Dat P.'
'Arman, Hadi D.'
'Larionov, Oleg V.'

_publ_section_title
;
 Photoinduced Carboborative Ring Contraction Enables Regio- and
 Stereoselective Synthesis of Multiply Substituted Five-Membered
 Carbocycles and Heterocycles.
;
_journal_name_full 'Journal of the American Chemical Society'
_journal_paper_doi 10.1021/jacs.7b07128
_journal_year 2017
_chemical_absolute_configuration syn
_chemical_formula_moiety 'C12 H22 O2'
_chemical_formula_sum 'C12 H22 O2'
_chemical_formula_weight 198.29
_space_group_crystal_system monoclinic
_space_group_IT_number 4
_space_group_name_Hall 'P 2yb'
_space_group_name_H-M_alt 'P 1 21 1'
_symmetry_space_group_name_Hall 'P 2yb'
_symmetry_space_group_name_H-M 'P 1 21 1'
_atom_sites_solution_hydrogens mixed
_atom_sites_solution_primary dual
_audit_creation_date 2017-02-07
_audit_creation_method
;
Olex2 1.2
(compiled 2017.01.04 svn.r3372 for OlexSys, GUI svn.r5292)
;
_cell_angle_alpha 90
_cell_angle_beta 92.901(5)
_cell_angle_gamma 90
_cell_formula_units_Z 2
_cell_length_a 7.2193(4)
_cell_length_b 6.1407(4)
_cell_length_c 13.5485(7)
_cell_measurement_reflns_used 2629
_cell_measurement_temperature 98
_cell_measurement_theta_max 38.9870
_cell_measurement_theta_min 2.9890
_cell_volume 599.86(6)
_computing_cell_refinement 'CrysAlisPro 1.171.38.41 (Rigaku OD, 2015)'
_computing_data_collection 'CrysAlisPro 1.171.38.41 (Rigaku OD, 2015)'
_computing_data_reduction 'CrysAlisPro 1.171.38.41 (Rigaku OD, 2015)'
_computing_molecular_graphics 'Olex2 (Dolomanov et al., 2009)'
_computing_publication_material 'Olex2 (Dolomanov et al., 2009)'
_computing_structure_refinement 'ShelXL (Sheldrick, 2015)'
_computing_structure_solution 'ShelXT (Sheldrick, 2015)'
_diffrn_ambient_temperature 98
_diffrn_detector 'CCD plate'
_diffrn_measured_fraction_theta_full 0.999
_diffrn_measured_fraction_theta_max 0.999
_diffrn_measurement_details
;
List of Runs (angles in degrees, time in seconds):

  # Type    Start    End  Width  t~exp~   \w     \q     \k     \f   Frames
--------------------------------------------------------------------------
  1  \w    -68.00  55.00   0.50   50.00    --  -35.00  70.00   0.00  246
  2  \w    -63.00  42.00   0.50   50.00    --  -35.00  70.00 180.00  210
  3  \w    -80.00 -20.00   0.50   50.00    --  -35.00   0.00 180.00  120
  4  \w    -61.00 -27.00   0.50   50.00    --  -35.00  70.00  90.00   68
  5  \w   -115.00 -85.00   0.50   50.00    --  -35.00   0.00 270.00   60
;
_diffrn_measurement_device 'abstract diffractometer'
_diffrn_measurement_device_type 'dtrek-CrysAlisPro-abstract goniometer imported rigaku-d*trek images'
_diffrn_measurement_method '\w scans'
_diffrn_orient_matrix_type 'CrysAlisPro convention (1999,Acta A55,543-557)'
_diffrn_orient_matrix_UB_11 0.0897194000
_diffrn_orient_matrix_UB_12 0.0111477000
_diffrn_orient_matrix_UB_13 -0.0185379000
_diffrn_orient_matrix_UB_21 0.0402537000
_diffrn_orient_matrix_UB_22 -0.0135796000
_diffrn_orient_matrix_UB_23 0.0484296000
_diffrn_orient_matrix_UB_31 0.0038730000
_diffrn_orient_matrix_UB_32 -0.1141321000
_diffrn_orient_matrix_UB_33 -0.0076206000
_diffrn_radiation_monochromator graphite
_diffrn_radiation_probe x-ray
_diffrn_radiation_type MoK\a
_diffrn_radiation_wavelength 0.71073
_diffrn_reflns_av_R_equivalents 0.0175
_diffrn_reflns_av_unetI/netI 0.0200
_diffrn_reflns_Laue_measured_fraction_full 0.999
_diffrn_reflns_Laue_measured_fraction_max 0.999
_diffrn_reflns_limit_h_max 8
_diffrn_reflns_limit_h_min -8
_diffrn_reflns_limit_k_max 5
_diffrn_reflns_limit_k_min -7
_diffrn_reflns_limit_l_max 16
_diffrn_reflns_limit_l_min -16
_diffrn_reflns_number 4082
_diffrn_reflns_point_group_measured_fraction_full 0.857
_diffrn_reflns_point_group_measured_fraction_max 0.858
_diffrn_reflns_theta_full 25.242
_diffrn_reflns_theta_max 25.499
_diffrn_reflns_theta_min 2.825
_diffrn_source 'fine-focus sealed X-ray tube'
_diffrn_source_type 'Enhance (Mo) X-ray Source'
_exptl_absorpt_coefficient_mu 0.072
_exptl_absorpt_correction_T_max 1.00000
_exptl_absorpt_correction_T_min 0.76273
_exptl_absorpt_correction_type multi-scan
_exptl_absorpt_process_details
;
CrysAlisPro 1.171.38.41 (Rigaku Oxford Diffraction, 2015)
Empirical absorption correction using spherical harmonics,
 implemented in SCALE3 ABSPACK scaling algorithm.
;
_exptl_crystal_colour 'clear colourless'
_exptl_crystal_colour_lustre clear
_exptl_crystal_colour_primary colourless
_exptl_crystal_density_diffrn 1.098
_exptl_crystal_description plate
_exptl_crystal_F_000 220
_exptl_crystal_size_max 0.5
_exptl_crystal_size_mid 0.17
_exptl_crystal_size_min 0.1
_refine_diff_density_max 0.218
_refine_diff_density_min -0.121
_refine_diff_density_rms 0.033
_refine_ls_abs_structure_details
;

;
_refine_ls_extinction_method none
_refine_ls_goodness_of_fit_ref 1.025
_refine_ls_hydrogen_treatment mixed
_refine_ls_matrix_type full
_refine_ls_number_parameters 136
_refine_ls_number_reflns 1921
_refine_ls_number_restraints 1
_refine_ls_restrained_S_all 1.024
_refine_ls_R_factor_all 0.0383
_refine_ls_R_factor_gt 0.0368
_refine_ls_shift/su_max 0.000
_refine_ls_shift/su_mean 0.000
_refine_ls_structure_factor_coef Fsqd
_refine_ls_weighting_details 'w=1/[\s^2^(Fo^2^)+(0.0500P)^2^+0.1500P] where P=(Fo^2^+2Fc^2^)/3'
_refine_ls_weighting_scheme calc
_refine_ls_wR_factor_gt 0.0925
_refine_ls_wR_factor_ref 0.0937
_reflns_Friedel_coverage 0.561
_reflns_Friedel_fraction_full 0.683
_reflns_Friedel_fraction_max 0.685
_reflns_number_gt 1873
_reflns_number_total 1921
_reflns_threshold_expression 'I > 2\s(I)'
_cod_data_source_file ja7b07128_si_002.cif
_cod_data_source_block cd1547
_cod_database_code 4126328
_shelx_shelxl_version_number 2014/7
_chemical_oxdiff_formula C12O2H12
_shelx_space_group_comment
;
The symmetry employed for this shelxl refinement is uniquely defined
by the following loop, which should always be used as a source of
symmetry information in preference to the above space-group names.
They are only intended as comments.
;
_reflns_odcompleteness_completeness 99.93
_reflns_odcompleteness_iscentric 1
_reflns_odcompleteness_theta 26.32
_olex2_refinement_description
;
1. Fixed Uiso
 At 1.2 times of:
  All C(H) groups, All C(H,H) groups
 At 1.5 times of:
  All C(H,H,H) groups, All C(H,H,H,H,H) groups
2.a Ternary CH refined with riding coordinates:
 C10(H10), C1(H1A), C3(H3)
2.b Secondary CH2 refined with riding coordinates:
 C4(H4A,H4B), C2(H2A,H2B), C11(H11A,H11B)
2.c X=CH2 refined with riding coordinates:
 C8(H8A,H8B)
2.d Idealised Me refined as rotating group:
 C9(H9A,H9B,H9C), C12(H12A,H12B,H12C), C7(H7A,H7B,H7C)
;
_olex2_exptl_crystal_mounting_method 'nylon loop'
_olex2_submission_special_instructions 'No special instructions were received'
_oxdiff_exptl_absorpt_empirical_details
;
Empirical correction (ABSPACK) includes:
- Absorption correction using spherical harmonics
- Frame scaling
- Detector area scaling
;
_oxdiff_exptl_absorpt_empirical_full_max 1.310
_oxdiff_exptl_absorpt_empirical_full_min 0.818

loop_
_space_group_symop_operation_xyz
'x, y, z'
'-x, y+1/2, -z'

loop_
_atom_site_label
_atom_site_type_symbol
_atom_site_fract_x
_atom_site_fract_y
_atom_site_fract_z
_atom_site_U_iso_or_equiv
_atom_site_adp_type
_atom_site_occupancy
_atom_site_site_symmetry_order
_atom_site_calc_flag
_atom_site_refinement_flags_posn
O2 O 0.4577(2) 0.2744(3) 0.92472(11) 0.0287(4) Uani 1 1 d .
O1 O 0.5453(2) 0.8582(3) 0.87916(11) 0.0318(4) Uani 1 1 d .
C5 C 0.4103(3) 0.5354(4) 0.78987(15) 0.0251(5) Uani 1 1 d .
C10 C 0.3227(3) 0.4093(4) 0.87387(15) 0.0256(5) Uani 1 1 d .
H10 H 0.2831 0.5202 0.9226 0.031 Uiso 1 1 calc R
C1 C 0.5849(3) 0.6596(4) 0.83044(15) 0.0262(5) Uani 1 1 d .
H1A H 0.6542 0.5628 0.8788 0.031 Uiso 1 1 calc R
C4 C 0.4891(3) 0.3875(4) 0.70958(14) 0.0277(5) Uani 1 1 d .
H4A H 0.4148 0.4032 0.6465 0.033 Uiso 1 1 calc R
H4B H 0.4855 0.2330 0.7303 0.033 Uiso 1 1 calc R
C3 C 0.6928(3) 0.4606(4) 0.69653(15) 0.0293(5) Uani 1 1 d .
H3 H 0.7747 0.3646 0.7395 0.035 Uiso 1 1 calc R
C6 C 0.7537(3) 0.4367(5) 0.59134(16) 0.0327(6) Uani 1 1 d .
C9 C 0.2683(3) 0.6964(4) 0.74358(16) 0.0313(5) Uani 1 1 d .
H9A H 0.1738 0.6162 0.7038 0.047 Uiso 1 1 calc GR
H9B H 0.3314 0.7992 0.7013 0.047 Uiso 1 1 calc GR
H9C H 0.2091 0.7764 0.7960 0.047 Uiso 1 1 calc GR
C2 C 0.7021(3) 0.6890(4) 0.74118(16) 0.0306(5) Uani 1 1 d .
H2A H 0.8311 0.7308 0.7611 0.037 Uiso 1 1 calc R
H2B H 0.6479 0.7991 0.6948 0.037 Uiso 1 1 calc R
C11 C 0.1501(3) 0.2809(5) 0.84118(17) 0.0342(5) Uani 1 1 d .
H11A H 0.1811 0.1822 0.7866 0.041 Uiso 1 1 calc R
H11B H 0.0541 0.3838 0.8150 0.041 Uiso 1 1 calc R
C12 C 0.0695(4) 0.1462(5) 0.92344(19) 0.0433(7) Uani 1 1 d .
H12A H -0.0465 0.0780 0.8988 0.065 Uiso 1 1 calc GR
H12B H 0.0449 0.2412 0.9794 0.065 Uiso 1 1 calc GR
H12C H 0.1584 0.0331 0.9449 0.065 Uiso 1 1 calc GR
C8 C 0.8672(4) 0.2798(6) 0.56731(19) 0.0463(7) Uani 1 1 d .
H8A H 0.9012 0.2646 0.5008 0.056 Uiso 1 1 calc R
H8B H 0.9153 0.1818 0.6165 0.056 Uiso 1 1 calc R
C7 C 0.6741(4) 0.5955(5) 0.51661(17) 0.0410(7) Uani 1 1 d .
H7A H 0.5386 0.5967 0.5188 0.061 Uiso 1 1 calc GR
H7B H 0.7091 0.5522 0.4505 0.061 Uiso 1 1 calc GR
H7C H 0.7226 0.7415 0.5317 0.061 Uiso 1 1 calc GR
H2 H 0.478(5) 0.163(7) 0.895(3) 0.061 Uiso 1 1 d R
H1 H 0.528(4) 0.832(7) 0.935(3) 0.061 Uiso 1 1 d R

loop_
_atom_site_aniso_label
_atom_site_aniso_U_11
_atom_site_aniso_U_22
_atom_site_aniso_U_33
_atom_site_aniso_U_23
_atom_site_aniso_U_13
_atom_site_aniso_U_12
O2 0.0410(9) 0.0226(9) 0.0221(8) 0.0014(6) -0.0017(6) 0.0052(8)
O1 0.0496(10) 0.0243(9) 0.0212(7) -0.0007(7) -0.0012(7) 0.0004(7)
C5 0.0302(11) 0.0233(12) 0.0214(10) -0.0012(8) -0.0010(8) 0.0027(9)
C10 0.0312(11) 0.0238(12) 0.0221(10) -0.0019(8) 0.0033(8) 0.0052(9)
C1 0.0333(12) 0.0231(12) 0.0220(10) 0.0005(9) -0.0023(8) 0.0002(9)
C4 0.0333(12) 0.0297(13) 0.0200(9) -0.0025(9) 0.0014(8) -0.0002(10)
C3 0.0288(12) 0.0347(14) 0.0240(10) -0.0005(9) -0.0011(8) 0.0027(10)
C6 0.0269(11) 0.0445(15) 0.0270(11) -0.0054(10) 0.0034(8) -0.0010(11)
C9 0.0351(12) 0.0296(13) 0.0287(11) 0.0033(10) -0.0038(9) 0.0043(10)
C2 0.0309(11) 0.0345(14) 0.0263(10) -0.0015(10) -0.0002(9) -0.0026(10)
C11 0.0331(11) 0.0321(14) 0.0373(12) 0.0012(11) 0.0020(9) 0.0012(12)
C12 0.0445(14) 0.0414(16) 0.0453(14) -0.0072(12) 0.0165(11) -0.0097(13)
C8 0.0421(13) 0.063(2) 0.0338(13) -0.0100(13) 0.0043(10) 0.0108(15)
C7 0.0454(14) 0.0517(17) 0.0262(11) -0.0001(12) 0.0060(10) 0.0003(13)

loop_
_atom_type_symbol
_atom_type_description
_atom_type_scat_dispersion_real
_atom_type_scat_dispersion_imag
_atom_type_scat_source
C C 0.0033 0.0016 'International Tables Vol C Tables 4.2.6.8 and 6.1.1.4'
O O 0.0106 0.0060 'International Tables Vol C Tables 4.2.6.8 and 6.1.1.4'
H H 0.0000 0.0000 'International Tables Vol C Tables 4.2.6.8 and 6.1.1.4'

loop_
_geom_angle_atom_site_label_1
_geom_angle_atom_site_label_2
_geom_angle_atom_site_label_3
_geom_angle
C10 O2 H2 113(3)
C1 O1 H1 108(3)
C10 C5 C1 110.03(16)
C10 C5 C4 113.81(19)
C4 C5 C1 102.53(17)
C9 C5 C10 109.59(18)
C9 C5 C1 110.04(19)
C9 C5 C4 110.63(17)
O2 C10 C5 110.65(17)
O2 C10 H10 106.7
O2 C10 C11 111.60(19)
C5 C10 H10 106.7
C11 C10 C5 114.00(17)
C11 C10 H10 106.7
O1 C1 C5 114.05(18)
O1 C1 H1A 108.1
O1 C1 C2 113.57(19)
C5 C1 H1A 108.1
C2 C1 C5 104.58(17)
C2 C1 H1A 108.1
C5 C4 H4A 110.3
C5 C4 H4B 110.3
C5 C4 C3 107.06(18)
H4A C4 H4B 108.6
C3 C4 H4A 110.3
C3 C4 H4B 110.3
C4 C3 H3 107.3
C6 C3 C4 113.47(18)
C6 C3 H3 107.3
C6 C3 C2 116.8(2)
C2 C3 C4 104.05(18)
C2 C3 H3 107.3
C8 C6 C3 121.1(2)
C8 C6 C7 122.1(2)
C7 C6 C3 116.8(2)
C5 C9 H9A 109.5
C5 C9 H9B 109.5
C5 C9 H9C 109.5
H9A C9 H9B 109.5
H9A C9 H9C 109.5
H9B C9 H9C 109.5
C1 C2 C3 101.00(19)
C1 C2 H2A 111.6
C1 C2 H2B 111.6
C3 C2 H2A 111.6
C3 C2 H2B 111.6
H2A C2 H2B 109.4
C10 C11 H11A 108.8
C10 C11 H11B 108.8
C10 C11 C12 113.9(2)
H11A C11 H11B 107.7
C12 C11 H11A 108.8
C12 C11 H11B 108.8
C11 C12 H12A 109.5
C11 C12 H12B 109.5
C11 C12 H12C 109.5
H12A C12 H12B 109.5
H12A C12 H12C 109.5
H12B C12 H12C 109.5
C6 C8 H8A 120.0
C6 C8 H8B 120.0
H8A C8 H8B 120.0
C6 C7 H7A 109.5
C6 C7 H7B 109.5
C6 C7 H7C 109.5
H7A C7 H7B 109.5
H7A C7 H7C 109.5
H7B C7 H7C 109.5

loop_
_geom_bond_atom_site_label_1
_geom_bond_atom_site_label_2
_geom_bond_distance
O2 C10 1.429(3)
O2 H2 0.81(4)
O1 C1 1.423(3)
O1 H1 0.79(3)
C5 C10 1.539(3)
C5 C1 1.550(3)
C5 C4 1.548(3)
C5 C9 1.535(3)
C10 H10 1.0000
C10 C11 1.521(3)
C1 H1A 1.0000
C1 C2 1.522(3)
C4 H4A 0.9900
C4 H4B 0.9900
C4 C3 1.557(3)
C3 H3 1.0000
C3 C6 1.520(3)
C3 C2 1.527(3)
C6 C8 1.316(4)
C6 C7 1.499(4)
C9 H9A 0.9800
C9 H9B 0.9800
C9 H9C 0.9800
C2 H2A 0.9900
C2 H2B 0.9900
C11 H11A 0.9900
C11 H11B 0.9900
C11 C12 1.526(3)
C12 H12A 0.9800
C12 H12B 0.9800
C12 H12C 0.9800
C8 H8A 0.9500
C8 H8B 0.9500
C7 H7A 0.9800
C7 H7B 0.9800
C7 H7C 0.9800
